data_4325874
loop_
_publ_author_name
'Shuang Liu'
'Peter M\"uller'
'Michael K. Takase'
'Timothy M. Swager'

_publ_contact_author_address
;Department of Chemisry
Massachusetts Institute of Technology
Cambridge, MA 02139
;
_publ_contact_author_email tswager@MIT.EDU
_publ_contact_author_name 'Timothy M. Swager'
_publ_contact_author_phone 617-253-4423
_publ_section_title
;
 "Click" Synthesis of Heteroleptic Tris-Cyclometalated Iridium(III)
 Complexes: Cu(I) Triazolide Intermediates as Transmetalating Reagents
;
_journal_name_full 'Inorganic Chemistry'
_journal_page_first 7598
_journal_page_last 7609
_journal_paper_doi 10.1021/ic2005985
_journal_volume 50
_journal_year 2011
_chemical_formula_sum 'C36 H31 Cl2 F4 Ir N6'
_chemical_formula_weight 886.77
_chemical_name_systematic
; 
 ? 
;
_space_group_IT_number 14
_symmetry_cell_setting monoclinic
_symmetry_space_group_name_Hall '-P 2ybc'
_symmetry_space_group_name_H-M 'P 1 21/c 1'
_atom_sites_solution_hydrogens geom
_atom_sites_solution_primary direct
_atom_sites_solution_secondary difmap
_audit_creation_method SHELXL-97
_cell_angle_alpha 90.00
_cell_angle_beta 116.927(2)
_cell_angle_gamma 90.00
_cell_formula_units_Z 8
_cell_length_a 22.2313(8)
_cell_length_b 16.1839(6)
_cell_length_c 20.5272(8)
_cell_measurement_reflns_used 9563
_cell_measurement_temperature 100(2)
_cell_measurement_theta_max 69.52
_cell_measurement_theta_min 2.41
_cell_volume 6584.8(4)
_computing_cell_refinement 'SAINT 7.46A (Bruker-AXS, 2009)'
_computing_data_collection 'APEX2 v2009.9.0 (Bruker-AXS, 2009)'
_computing_data_reduction 'SAINT 7.46A (Bruker-AXS, 2009)'
_computing_molecular_graphics 'Bruker SHELXTL'
_computing_publication_material 'Bruker SHELXTL'
_computing_structure_refinement 'SHELXL-97 (Sheldrick, 2008)'
_computing_structure_solution 'SHELXS-97 (Sheldrick, 2008)'
_diffrn_ambient_temperature 100(2)
_diffrn_detector_area_resol_mean 8.3
_diffrn_measured_fraction_theta_full 0.994
_diffrn_measured_fraction_theta_max 0.994
_diffrn_measurement_device_type 'Bruker Smart APEX CCD'
_diffrn_measurement_method '\f and \w scans'
_diffrn_radiation_monochromator graphite
_diffrn_radiation_source 'fine-focus sealed tube'
_diffrn_radiation_type CuK\a
_diffrn_radiation_wavelength 1.54178
_diffrn_reflns_av_R_equivalents 0.0347
_diffrn_reflns_av_sigmaI/netI 0.0151
_diffrn_reflns_limit_h_max 27
_diffrn_reflns_limit_h_min -26
_diffrn_reflns_limit_k_max 19
_diffrn_reflns_limit_k_min -19
_diffrn_reflns_limit_l_max 22
_diffrn_reflns_limit_l_min -24
_diffrn_reflns_number 133671
_diffrn_reflns_theta_full 70.07
_diffrn_reflns_theta_max 70.07
_diffrn_reflns_theta_min 2.23
_exptl_absorpt_coefficient_mu 9.861
_exptl_absorpt_correction_T_max 0.2431
_exptl_absorpt_correction_T_min 0.2431
_exptl_absorpt_correction_type multi-scan
_exptl_absorpt_process_details 'SADABS (Sheldrick, 2009)'
_exptl_crystal_colour yellow
_exptl_crystal_density_diffrn 1.789
_exptl_crystal_description block
_exptl_crystal_F_000 3488
_exptl_crystal_size_max 0.20
_exptl_crystal_size_mid 0.20
_exptl_crystal_size_min 0.20
_refine_diff_density_max 1.389
_refine_diff_density_min -0.929
_refine_diff_density_rms 0.105
_refine_ls_extinction_method none
_refine_ls_goodness_of_fit_ref 1.264
_refine_ls_hydrogen_treatment constr
_refine_ls_matrix_type full
_refine_ls_number_parameters 942
_refine_ls_number_reflns 12423
_refine_ls_number_restraints 131
_refine_ls_restrained_S_all 1.261
_refine_ls_R_factor_all 0.0294
_refine_ls_R_factor_gt 0.0291
_refine_ls_shift/su_max 0.004
_refine_ls_shift/su_mean 0.000
_refine_ls_structure_factor_coef Fsqd
_refine_ls_weighting_details 'calc w=1/[\s^2^(Fo^2^)+(0.0225P)^2^+23.6510P] where P=(Fo^2^+2Fc^2^)/3'
_refine_ls_weighting_scheme calc
_refine_ls_wR_factor_gt 0.0705
_refine_ls_wR_factor_ref 0.0706
_reflns_number_gt 12276
_reflns_number_total 12423
_reflns_threshold_expression >2sigma(I)
_cod_data_source_file ic2005985_si_001_2.cif
_cod_data_source_block 2b_d10100_CCDC817543
_cod_database_code 4325874

loop_
_symmetry_equiv_pos_as_xyz
'x, y, z'
'-x, y+1/2, -z+1/2'
'-x, -y, -z'
'x, -y-1/2, z-1/2'

loop_
_atom_site_label
_atom_site_type_symbol
_atom_site_fract_x
_atom_site_fract_y
_atom_site_fract_z
_atom_site_U_iso_or_equiv
_atom_site_adp_type
_atom_site_occupancy
_atom_site_symmetry_multiplicity
_atom_site_calc_flag
_atom_site_refinement_flags
_atom_site_disorder_assembly
_atom_site_disorder_group
Ir1 Ir 0.409548(7) 0.780737(9) 0.268047(8) 0.01119(5) Uani 1 1 d . . .
N1 N 0.39860(15) 0.90520(19) 0.25141(17) 0.0139(6) Uani 1 1 d . . .
C1 C 0.43867(19) 0.9619(2) 0.2997(2) 0.0171(7) Uani 1 1 d . . .
H1 H 0.4764 0.9432 0.3426 0.021 Uiso 1 1 calc R . .
C2 C 0.4272(2) 1.0456(3) 0.2895(2) 0.0211(8) Uani 1 1 d . . .
H2 H 0.4562 1.0839 0.3249 0.025 Uiso 1 1 calc R . .
C3 C 0.3723(2) 1.0728(2) 0.2263(2) 0.0207(8) Uani 1 1 d . . .
H3 H 0.3631 1.1302 0.2177 0.025 Uiso 1 1 calc R . .
C4 C 0.3311(2) 1.0154(2) 0.1761(2) 0.0191(8) Uani 1 1 d . . .
H4 H 0.2937 1.0334 0.1326 0.023 Uiso 1 1 calc R . .
C5 C 0.34424(18) 0.9311(2) 0.1890(2) 0.0141(7) Uani 1 1 d . . .
C6 C 0.30476(18) 0.8625(2) 0.1423(2) 0.0145(7) Uani 1 1 d . . .
C7 C 0.24917(19) 0.8696(2) 0.0742(2) 0.0158(7) Uani 1 1 d . . .
F1 F 0.22575(12) 0.94620(15) 0.04573(13) 0.0253(5) Uani 1 1 d . . .
C8 C 0.21472(19) 0.8031(3) 0.0318(2) 0.0187(8) Uani 1 1 d . . .
H8 H 0.1768 0.8096 -0.0146 0.022 Uiso 1 1 calc R . .
C9 C 0.2391(2) 0.7263(2) 0.0613(2) 0.0197(8) Uani 1 1 d . . .
F2 F 0.20665(13) 0.65951(16) 0.02055(13) 0.0313(6) Uani 1 1 d . . .
C10 C 0.29359(19) 0.7135(2) 0.1280(2) 0.0168(7) Uani 1 1 d . . .
H10 H 0.3077 0.6589 0.1452 0.020 Uiso 1 1 calc R . .
C11 C 0.32819(17) 0.7819(2) 0.17050(19) 0.0115(7) Uani 1 1 d . . .
N2 N 0.40718(15) 0.65564(19) 0.28437(17) 0.0151(6) Uani 1 1 d . . .
C21 C 0.43885(19) 0.5989(2) 0.2626(2) 0.0196(8) Uani 1 1 d . . .
H21 H 0.4660 0.6176 0.2407 0.024 Uiso 1 1 calc R . .
C22 C 0.4337(2) 0.5150(3) 0.2706(3) 0.0268(9) Uani 1 1 d . . .
H22 H 0.4570 0.4768 0.2551 0.032 Uiso 1 1 calc R . .
C23 C 0.3935(2) 0.4880(3) 0.3020(2) 0.0260(9) Uani 1 1 d . . .
H23 H 0.3880 0.4305 0.3072 0.031 Uiso 1 1 calc R . .
C24 C 0.3617(2) 0.5447(3) 0.3255(2) 0.0230(8) Uani 1 1 d . . .
H24 H 0.3348 0.5264 0.3478 0.028 Uiso 1 1 calc R . .
C25 C 0.36879(18) 0.6294(2) 0.3170(2) 0.0175(8) Uani 1 1 d . . .
C26 C 0.33694(18) 0.6969(2) 0.3377(2) 0.0162(7) Uani 1 1 d . . .
C27 C 0.29765(19) 0.6887(3) 0.3748(2) 0.0210(8) Uani 1 1 d . . .
F3 F 0.28879(13) 0.61287(16) 0.39769(14) 0.0300(6) Uani 1 1 d . . .
C28 C 0.2664(2) 0.7538(3) 0.3894(2) 0.0234(9) Uani 1 1 d . . .
H28 H 0.2401 0.7464 0.4148 0.028 Uiso 1 1 calc R . .
C29 C 0.2747(2) 0.8307(3) 0.3657(2) 0.0232(9) Uani 1 1 d . . .
F4 F 0.24122(13) 0.89544(17) 0.37630(14) 0.0310(6) Uani 1 1 d . . .
C30 C 0.31436(19) 0.8444(3) 0.3312(2) 0.0187(8) Uani 1 1 d . . .
H30 H 0.3194 0.8987 0.3168 0.022 Uiso 1 1 calc R . .
C31 C 0.34730(18) 0.7780(2) 0.31747(19) 0.0145(7) Uani 1 1 d . . .
N3 N 0.50287(15) 0.78696(18) 0.37020(17) 0.0142(6) Uani 1 1 d . . .
C41 C 0.5081(2) 0.7905(2) 0.4383(2) 0.0183(8) Uani 1 1 d . . .
H41 H 0.4677 0.7921 0.4434 0.022 Uiso 1 1 calc R . .
C42 C 0.5688(2) 0.7920(3) 0.5007(2) 0.0232(8) Uani 1 1 d . . .
H42 H 0.5701 0.7941 0.5476 0.028 Uiso 1 1 calc R . .
C43 C 0.6280(2) 0.7905(3) 0.4937(2) 0.0240(9) Uani 1 1 d . . .
H43 H 0.6706 0.7910 0.5358 0.029 Uiso 1 1 calc R . .
C44 C 0.6240(2) 0.7882(2) 0.4247(2) 0.0200(8) Uani 1 1 d . . .
H44 H 0.6640 0.7878 0.4189 0.024 Uiso 1 1 calc R . .
C45 C 0.56161(19) 0.7864(2) 0.3641(2) 0.0156(7) Uani 1 1 d . . .
C46 C 0.54976(19) 0.7815(2) 0.2884(2) 0.0147(7) Uani 1 1 d . . .
C47 C 0.48385(18) 0.7765(2) 0.2322(2) 0.0126(7) Uani 1 1 d . . .
N4 N 0.59566(16) 0.7776(2) 0.26189(18) 0.0169(6) Uani 1 1 d . . .
N5 N 0.56218(16) 0.7699(2) 0.19064(18) 0.0179(7) Uani 1 1 d . . .
N6 N 0.49457(16) 0.76926(19) 0.17302(17) 0.0146(6) Uani 1 1 d . . .
C48 C 0.4467(2) 0.7620(3) 0.0955(2) 0.0188(8) Uani 1 1 d . . .
H48A H 0.4004 0.7563 0.0904 0.023 Uiso 1 1 calc R . .
H48B H 0.4570 0.7117 0.0751 0.023 Uiso 1 1 calc R . .
C49 C 0.4498(2) 0.8374(3) 0.0524(2) 0.0213(8) Uani 1 1 d . . .
H49A H 0.4972 0.8466 0.0622 0.026 Uiso 1 1 calc R . .
H49B H 0.4231 0.8262 -0.0005 0.026 Uiso 1 1 calc R . .
C50 C 0.4230(2) 0.9158(3) 0.0715(2) 0.0205(8) Uani 1 1 d . . .
H50A H 0.4433 0.9211 0.1253 0.025 Uiso 1 1 calc R . .
H50B H 0.3736 0.9108 0.0527 0.025 Uiso 1 1 calc R . .
C51 C 0.4385(2) 0.9942(3) 0.0399(2) 0.0242(9) Uani 1 1 d . . .
H51A H 0.4880 1.0008 0.0609 0.029 Uiso 1 1 calc R . .
H51B H 0.4205 0.9874 -0.0136 0.029 Uiso 1 1 calc R . .
C52 C 0.4086(2) 1.0725(3) 0.0549(2) 0.0274(9) Uani 1 1 d . . .
H52A H 0.4311 1.1212 0.0466 0.033 Uiso 1 1 calc R . .
H52B H 0.4178 1.0729 0.1069 0.033 Uiso 1 1 calc R . .
C53 C 0.3325(2) 1.0798(3) 0.0068(3) 0.0314(10) Uani 1 1 d . . .
H53A H 0.3235 1.0883 -0.0441 0.047 Uiso 1 1 calc R . .
H53B H 0.3150 1.1268 0.0232 0.047 Uiso 1 1 calc R . .
H53C H 0.3104 1.0290 0.0106 0.047 Uiso 1 1 calc R . .
Ir2 Ir 0.911933(7) 0.739496(9) 0.145100(8) 0.01073(5) Uani 1 1 d . . .
N101 N 0.89299(15) 0.86296(18) 0.14635(16) 0.0125(6) Uani 1 1 d . . .
C101 C 0.92952(19) 0.9228(2) 0.1351(2) 0.0160(7) Uani 1 1 d . . .
H101 H 0.9681 0.9075 0.1292 0.019 Uiso 1 1 calc R . .
C102 C 0.9129(2) 1.0059(2) 0.1317(2) 0.0199(8) Uani 1 1 d . . .
H102 H 0.9393 1.0469 0.1236 0.024 Uiso 1 1 calc R . .
C103 C 0.8568(2) 1.0274(2) 0.1406(2) 0.0217(8) Uani 1 1 d . . .
H103 H 0.8441 1.0838 0.1387 0.026 Uiso 1 1 calc R . .
C104 C 0.8193(2) 0.9662(2) 0.1521(2) 0.0203(8) Uani 1 1 d . . .
H104 H 0.7809 0.9808 0.1585 0.024 Uiso 1 1 calc R . .
C105 C 0.83713(18) 0.8834(2) 0.15454(19) 0.0160(7) Uani 1 1 d . . .
C106 C 0.80210(18) 0.8114(2) 0.16455(19) 0.0159(7) Uani 1 1 d . . .
C107 C 0.74715(19) 0.8123(2) 0.1798(2) 0.0185(8) Uani 1 1 d . . .
F101 F 0.72203(12) 0.88617(15) 0.18821(14) 0.0271(5) Uani 1 1 d . . .
C108 C 0.71576(19) 0.7428(3) 0.1885(2) 0.0196(8) Uani 1 1 d . . .
H108 H 0.6783 0.7457 0.1988 0.024 Uiso 1 1 calc R . .
C109 C 0.74277(19) 0.6685(3) 0.1811(2) 0.0193(8) Uani 1 1 d . . .
F102 F 0.71264(13) 0.59789(15) 0.18841(15) 0.0292(5) Uani 1 1 d . . .
C110 C 0.79707(18) 0.6611(2) 0.1670(2) 0.0164(7) Uani 1 1 d . . .
H110 H 0.8132 0.6081 0.1624 0.020 Uiso 1 1 calc R . .
C111 C 0.82865(18) 0.7330(2) 0.15930(19) 0.0146(7) Uani 1 1 d . . .
N102 N 0.91395(15) 0.61364(18) 0.13152(17) 0.0130(6) Uani 1 1 d . . .
C121 C 0.94887(19) 0.5599(2) 0.1857(2) 0.0165(7) Uani 1 1 d . . .
H121 H 0.9788 0.5812 0.2324 0.020 Uiso 1 1 calc R . .
C122 C 0.9432(2) 0.4752(2) 0.1766(2) 0.0199(8) Uani 1 1 d . . .
H122 H 0.9685 0.4393 0.2162 0.024 Uiso 1 1 calc R . .
C123 C 0.8998(2) 0.4438(2) 0.1089(2) 0.0222(8) Uani 1 1 d . . .
H123 H 0.8944 0.3859 0.1012 0.027 Uiso 1 1 calc R . .
C124 C 0.8645(2) 0.4984(2) 0.0522(2) 0.0197(8) Uani 1 1 d . . .
H124 H 0.8350 0.4776 0.0052 0.024 Uiso 1 1 calc R . .
C125 C 0.87183(18) 0.5834(2) 0.0637(2) 0.0147(7) Uani 1 1 d . . .
C126 C 0.83855(18) 0.6479(2) 0.0088(2) 0.0139(7) Uani 1 1 d . . .
C127 C 0.79545(18) 0.6340(2) -0.0654(2) 0.0167(7) Uani 1 1 d . . .
F103 F 0.77633(13) 0.55623(15) -0.09069(13) 0.0281(5) Uani 1 1 d . . .
C128 C 0.77047(19) 0.6964(3) -0.1159(2) 0.0181(8) Uani 1 1 d . . .
H128 H 0.7421 0.6854 -0.1661 0.022 Uiso 1 1 calc R . .
C129 C 0.7885(2) 0.7759(2) -0.0903(2) 0.0197(8) Uani 1 1 d . . .
F104 F 0.76569(12) 0.83879(15) -0.13916(12) 0.0266(5) Uani 1 1 d . . .
C130 C 0.82782(18) 0.7947(2) -0.0170(2) 0.0158(7) Uani 1 1 d . . .
H130 H 0.8371 0.8507 -0.0016 0.019 Uiso 1 1 calc R . .
C131 C 0.85389(17) 0.7302(2) 0.03444(19) 0.0125(7) Uani 1 1 d . . .
N103 N 1.00765(15) 0.75389(19) 0.14067(17) 0.0141(6) Uani 1 1 d . . .
C141 C 1.0148(2) 0.7658(2) 0.0796(2) 0.0175(8) Uani 1 1 d . . .
H141 H 0.9754 0.7691 0.0340 0.021 Uiso 1 1 calc R . .
C142 C 1.0769(2) 0.7735(3) 0.0803(2) 0.0219(8) Uani 1 1 d . . .
H142 H 1.0803 0.7814 0.0362 0.026 Uiso 1 1 calc R . .
C143 C 1.1344(2) 0.7693(2) 0.1470(2) 0.0209(8) Uani 1 1 d . . .
H143 H 1.1778 0.7743 0.1491 0.025 Uiso 1 1 calc R . .
C144 C 1.1281(2) 0.7579(2) 0.2099(2) 0.0186(8) Uani 1 1 d . . .
H144 H 1.1671 0.7550 0.2559 0.022 Uiso 1 1 calc R . .
C145 C 1.06425(19) 0.7504(2) 0.2059(2) 0.0145(7) Uani 1 1 d . . .
C146 C 1.04921(18) 0.7406(2) 0.2675(2) 0.0132(7) Uani 1 1 d . . .
C147 C 0.98202(18) 0.7392(2) 0.25494(19) 0.0126(7) Uani 1 1 d . . .
N104 N 1.09295(16) 0.73235(19) 0.33963(18) 0.0162(6) Uani 1 1 d . . .
N105 N 1.05667(16) 0.72644(19) 0.37522(17) 0.0162(6) Uani 1 1 d . . .
N106 N 0.99003(16) 0.73075(19) 0.32459(17) 0.0147(6) Uani 1 1 d . . .
C148 C 0.93948(19) 0.7298(2) 0.3518(2) 0.0174(8) Uani 1 1 d . . .
H14A H 0.9473 0.6813 0.3841 0.021 Uiso 1 1 calc R . .
H14B H 0.8940 0.7244 0.3101 0.021 Uiso 1 1 calc R . .
C149 C 0.94238(19) 0.8089(2) 0.3944(2) 0.0187(8) Uani 1 1 d . . .
H14W H 0.9159 0.8000 0.4217 0.022 Uiso 1 1 calc R . .
H14U H 0.9898 0.8188 0.4307 0.022 Uiso 1 1 calc R . .
C150 C 0.9157(2) 0.8862(2) 0.3472(2) 0.0193(8) Uani 1 1 d . . .
H15A H 0.9367 0.8905 0.3138 0.023 Uiso 1 1 calc R . .
H15B H 0.8664 0.8809 0.3168 0.023 Uiso 1 1 calc R . .
C151 C 0.9306(2) 0.9648(3) 0.3929(2) 0.0224(8) Uani 1 1 d . . .
H15C H 0.9800 0.9707 0.4220 0.027 Uiso 1 1 calc R . .
H15D H 0.9110 0.9593 0.4274 0.027 Uiso 1 1 calc R . .
C152 C 0.9022(2) 1.0437(3) 0.3468(2) 0.0241(9) Uani 1 1 d . . .
H15E H 0.9243 1.0925 0.3775 0.029 Uiso 1 1 calc R . .
H15F H 0.9140 1.0432 0.3057 0.029 Uiso 1 1 calc R . .
C153 C 0.8256(2) 1.0531(3) 0.3159(3) 0.0291(9) Uani 1 1 d . . .
H15G H 0.8034 1.0023 0.2903 0.044 Uiso 1 1 calc R . .
H15H H 0.8102 1.0997 0.2817 0.044 Uiso 1 1 calc R . .
H15I H 0.8140 1.0633 0.3559 0.044 Uiso 1 1 calc R . .
C1S C 0.1484(3) 0.9941(4) 0.1423(3) 0.0456(12) Uani 1 1 d DU . .
H1S1 H 0.1819 1.0394 0.1570 0.055 Uiso 1 1 calc R . .
H1S2 H 0.1717 0.9421 0.1417 0.055 Uiso 1 1 calc R . .
Cl1S Cl 0.11654(7) 0.98550(9) 0.20612(8) 0.0474(3) Uani 1 1 d DU . .
Cl2S Cl 0.08404(11) 1.01377(12) 0.05457(9) 0.0693(5) Uani 1 1 d DU . .
C1T C 0.3667(6) 0.5114(12) -0.0016(7) 0.070(3) Uani 0.525(4) 1 d PDU A 1
H1T1 H 0.3494 0.4570 -0.0245 0.084 Uiso 0.525(4) 1 calc PR A 1
H1T2 H 0.3345 0.5541 -0.0322 0.084 Uiso 0.525(4) 1 calc PR A 1
Cl1T Cl 0.3703(6) 0.5127(8) 0.0853(5) 0.072(3) Uani 0.525(4) 1 d PDU A 1
Cl2T Cl 0.4447(3) 0.5291(3) -0.0003(2) 0.0625(10) Uani 0.525(4) 1 d PDU A 1
C1U C 0.3398(7) 0.5117(16) 0.0100(7) 0.058(3) Uani 0.411(6) 1 d PDU B 2
H1U1 H 0.3065 0.5571 -0.0095 0.070 Uiso 0.411(6) 1 calc PR B 2
H1U2 H 0.3169 0.4595 -0.0132 0.070 Uiso 0.411(6) 1 calc PR B 2
Cl1U Cl 0.3696(6) 0.5050(7) 0.1040(5) 0.0438(15) Uani 0.411(6) 1 d PDU B 2
Cl2U Cl 0.4069(4) 0.5304(4) -0.0112(4) 0.0693(19) Uani 0.411(6) 1 d PDU B 2
C1V C 0.327(4) 0.493(6) -0.010(5) 0.063(7) Uani 0.064(5) 1 d PDU C 3
H1V1 H 0.2823 0.5057 -0.0503 0.075 Uiso 0.064(5) 1 calc PR C 3
H1V2 H 0.3257 0.4384 0.0109 0.075 Uiso 0.064(5) 1 calc PR C 3
Cl1V Cl 0.3515(13) 0.5698(16) 0.0577(13) 0.051(6) Uani 0.064(5) 1 d PDU C 3
Cl2V Cl 0.390(2) 0.497(2) -0.0390(17) 0.065(7) Uani 0.064(5) 1 d PDU C 3

loop_
_atom_site_aniso_label
_atom_site_aniso_U_11
_atom_site_aniso_U_22
_atom_site_aniso_U_33
_atom_site_aniso_U_23
_atom_site_aniso_U_13
_atom_site_aniso_U_12
Ir1 0.00919(8) 0.01225(8) 0.01271(8) -0.00087(5) 0.00547(6) -0.00112(5)
N1 0.0124(14) 0.0132(15) 0.0191(16) 0.0013(12) 0.0099(13) 0.0013(12)
C1 0.0141(17) 0.0182(19) 0.0193(19) -0.0021(15) 0.0076(15) -0.0021(14)
C2 0.0197(19) 0.021(2) 0.024(2) -0.0073(16) 0.0114(17) -0.0062(16)
C3 0.023(2) 0.0156(18) 0.029(2) 0.0000(16) 0.0166(17) 0.0008(15)
C4 0.0187(19) 0.0192(19) 0.0215(19) 0.0009(15) 0.0111(16) 0.0015(15)
C5 0.0125(17) 0.0165(18) 0.0163(18) -0.0008(14) 0.0091(14) -0.0008(14)
C6 0.0119(16) 0.0169(18) 0.0191(18) 0.0002(14) 0.0108(15) -0.0009(14)
C7 0.0158(18) 0.0167(18) 0.0188(18) 0.0023(14) 0.0112(15) 0.0003(14)
F1 0.0229(12) 0.0238(12) 0.0221(12) 0.0058(10) 0.0038(10) 0.0043(10)
C8 0.0133(17) 0.028(2) 0.0149(18) 0.0001(15) 0.0062(15) -0.0012(15)
C9 0.0204(19) 0.022(2) 0.0198(19) -0.0070(15) 0.0116(16) -0.0083(16)
F2 0.0322(14) 0.0251(13) 0.0234(13) -0.0078(10) 0.0011(11) -0.0102(11)
C10 0.0162(18) 0.0159(18) 0.0183(19) -0.0023(14) 0.0078(15) -0.0021(14)
C11 0.0045(15) 0.0191(18) 0.0096(16) -0.0008(13) 0.0020(13) 0.0005(13)
N2 0.0151(15) 0.0103(14) 0.0189(16) 0.0031(12) 0.0069(13) -0.0008(12)
C21 0.0170(18) 0.0150(18) 0.029(2) 0.0007(16) 0.0123(16) 0.0005(15)
C22 0.023(2) 0.018(2) 0.041(3) -0.0011(18) 0.0164(19) -0.0002(16)
C23 0.023(2) 0.0166(19) 0.036(2) 0.0061(17) 0.0112(19) -0.0021(16)
C24 0.0164(19) 0.024(2) 0.028(2) 0.0061(17) 0.0089(17) -0.0029(16)
C25 0.0130(17) 0.0208(19) 0.0167(18) 0.0026(15) 0.0049(15) -0.0023(14)
C26 0.0097(16) 0.024(2) 0.0127(17) 0.0017(15) 0.0032(14) -0.0021(14)
C27 0.0138(18) 0.030(2) 0.0153(18) 0.0024(16) 0.0034(15) -0.0078(16)
F3 0.0283(13) 0.0349(14) 0.0317(13) 0.0043(11) 0.0179(11) -0.0084(11)
C28 0.0142(18) 0.044(3) 0.0141(19) -0.0065(17) 0.0084(15) -0.0067(17)
C29 0.0143(18) 0.034(2) 0.020(2) -0.0121(17) 0.0067(16) -0.0033(16)
F4 0.0263(13) 0.0385(15) 0.0368(14) -0.0118(12) 0.0216(12) 0.0004(11)
C30 0.0133(17) 0.025(2) 0.0172(18) -0.0027(15) 0.0067(15) -0.0015(15)
C31 0.0109(17) 0.0236(19) 0.0112(17) -0.0031(14) 0.0069(14) -0.0036(14)
N3 0.0125(15) 0.0125(14) 0.0163(15) 0.0006(12) 0.0053(12) -0.0006(11)
C41 0.0171(18) 0.0204(19) 0.0190(19) -0.0022(15) 0.0096(16) -0.0019(15)
C42 0.024(2) 0.027(2) 0.019(2) -0.0006(16) 0.0091(17) -0.0032(17)
C43 0.020(2) 0.025(2) 0.020(2) 0.0001(16) 0.0027(16) -0.0031(16)
C44 0.0142(18) 0.022(2) 0.023(2) 0.0019(16) 0.0074(16) -0.0010(15)
C45 0.0144(18) 0.0131(17) 0.0204(19) 0.0005(14) 0.0087(15) -0.0013(14)
C46 0.0151(18) 0.0125(17) 0.0177(18) 0.0015(14) 0.0085(15) -0.0004(13)
C47 0.0140(17) 0.0103(16) 0.0196(18) 0.0010(13) 0.0129(15) -0.0003(13)
N4 0.0152(15) 0.0182(16) 0.0181(16) 0.0031(12) 0.0081(13) 0.0008(12)
N5 0.0117(15) 0.0219(17) 0.0228(17) 0.0020(13) 0.0103(14) 0.0031(12)
N6 0.0114(15) 0.0163(15) 0.0164(16) 0.0015(12) 0.0067(13) 0.0015(12)
C48 0.0166(18) 0.025(2) 0.0151(19) -0.0044(15) 0.0073(15) -0.0019(15)
C49 0.0186(19) 0.031(2) 0.0147(18) 0.0017(16) 0.0082(15) 0.0049(16)
C50 0.0179(19) 0.026(2) 0.0192(19) 0.0061(16) 0.0100(16) 0.0029(16)
C51 0.021(2) 0.030(2) 0.024(2) 0.0047(17) 0.0123(17) -0.0018(17)
C52 0.024(2) 0.027(2) 0.030(2) 0.0052(18) 0.0117(19) -0.0022(17)
C53 0.025(2) 0.029(2) 0.037(3) 0.0052(19) 0.011(2) 0.0011(18)
Ir2 0.00915(8) 0.01165(8) 0.01069(8) -0.00071(5) 0.00388(6) 0.00079(5)
N101 0.0128(14) 0.0094(14) 0.0124(14) -0.0017(11) 0.0032(12) 0.0033(11)
C101 0.0164(18) 0.0148(18) 0.0156(18) 0.0001(14) 0.0062(15) -0.0004(14)
C102 0.022(2) 0.0155(18) 0.0172(19) -0.0010(15) 0.0051(16) -0.0024(15)
C103 0.025(2) 0.0150(18) 0.020(2) -0.0010(15) 0.0065(16) 0.0039(16)
C104 0.0187(19) 0.021(2) 0.0189(19) -0.0012(15) 0.0066(16) 0.0035(15)
C105 0.0138(17) 0.0207(19) 0.0096(17) -0.0003(14) 0.0018(14) 0.0023(14)
C106 0.0123(17) 0.0197(19) 0.0118(17) -0.0004(14) 0.0022(14) 0.0018(14)
C107 0.0155(18) 0.0219(19) 0.0155(18) -0.0021(15) 0.0047(15) 0.0036(15)
F101 0.0264(12) 0.0235(12) 0.0381(14) -0.0021(10) 0.0206(11) 0.0049(10)
C108 0.0130(18) 0.031(2) 0.0190(19) -0.0019(16) 0.0107(16) 0.0005(16)
C109 0.0170(18) 0.023(2) 0.0174(19) 0.0029(15) 0.0073(15) 0.0014(15)
F102 0.0291(13) 0.0260(13) 0.0426(15) -0.0006(11) 0.0252(12) -0.0068(10)
C110 0.0136(17) 0.0188(18) 0.0172(18) -0.0015(14) 0.0073(15) 0.0000(14)
C111 0.0119(17) 0.0198(19) 0.0100(17) 0.0010(14) 0.0031(14) 0.0012(14)
N102 0.0114(14) 0.0098(14) 0.0175(15) -0.0025(12) 0.0065(12) 0.0000(11)
C121 0.0147(17) 0.0177(18) 0.0158(18) 0.0016(14) 0.0058(15) 0.0036(14)
C122 0.0194(19) 0.0198(19) 0.0198(19) 0.0039(15) 0.0081(16) 0.0034(15)
C123 0.025(2) 0.0147(18) 0.025(2) 0.0008(16) 0.0104(17) -0.0008(16)
C124 0.022(2) 0.0159(19) 0.0192(19) -0.0003(15) 0.0072(16) -0.0022(15)
C125 0.0116(16) 0.0174(18) 0.0149(18) -0.0032(14) 0.0058(14) -0.0020(14)
C126 0.0125(16) 0.0162(18) 0.0140(17) -0.0029(14) 0.0069(14) -0.0018(14)
C127 0.0137(17) 0.0165(18) 0.0190(19) -0.0057(15) 0.0066(15) -0.0010(14)
F103 0.0329(14) 0.0209(12) 0.0213(12) -0.0052(10) 0.0043(10) -0.0044(10)
C128 0.0130(17) 0.026(2) 0.0132(17) -0.0016(15) 0.0041(14) 0.0009(15)
C129 0.0151(18) 0.022(2) 0.021(2) 0.0062(16) 0.0073(16) 0.0058(15)
F104 0.0297(13) 0.0236(12) 0.0180(11) 0.0070(9) 0.0034(10) 0.0083(10)
C130 0.0150(18) 0.0152(18) 0.0162(18) 0.0005(14) 0.0061(15) 0.0029(14)
C131 0.0082(16) 0.0192(18) 0.0090(16) -0.0018(13) 0.0029(13) 0.0011(13)
N103 0.0115(15) 0.0140(15) 0.0179(16) -0.0032(12) 0.0076(13) -0.0012(11)
C141 0.0180(19) 0.0190(19) 0.0166(18) -0.0003(15) 0.0089(16) 0.0013(15)
C142 0.022(2) 0.023(2) 0.023(2) 0.0000(16) 0.0122(17) -0.0007(16)
C143 0.0168(19) 0.022(2) 0.027(2) -0.0036(16) 0.0135(17) -0.0022(15)
C144 0.0142(18) 0.0165(18) 0.023(2) -0.0035(15) 0.0066(16) -0.0001(14)
C145 0.0139(17) 0.0090(16) 0.0190(18) -0.0016(14) 0.0061(15) 0.0008(13)
C146 0.0095(16) 0.0117(16) 0.0148(18) -0.0018(13) 0.0025(14) 0.0013(13)
C147 0.0123(17) 0.0123(17) 0.0090(16) -0.0015(13) 0.0012(14) 0.0010(13)
N104 0.0151(15) 0.0152(15) 0.0155(16) -0.0011(12) 0.0045(13) 0.0019(12)
N105 0.0157(16) 0.0166(15) 0.0137(15) -0.0014(12) 0.0043(13) 0.0013(12)
N106 0.0142(15) 0.0163(15) 0.0136(15) -0.0009(12) 0.0064(13) 0.0003(12)
C148 0.0147(18) 0.0213(19) 0.0164(18) 0.0011(15) 0.0073(15) -0.0021(14)
C149 0.0177(18) 0.024(2) 0.0161(18) -0.0011(15) 0.0090(15) 0.0023(15)
C150 0.0183(19) 0.023(2) 0.0164(18) -0.0016(15) 0.0074(15) -0.0011(15)
C151 0.020(2) 0.025(2) 0.023(2) -0.0050(17) 0.0103(17) -0.0011(16)
C152 0.025(2) 0.022(2) 0.028(2) -0.0023(17) 0.0137(18) -0.0028(16)
C153 0.029(2) 0.023(2) 0.037(2) 0.0019(18) 0.016(2) 0.0005(18)
C1S 0.048(3) 0.044(3) 0.060(3) 0.001(3) 0.038(2) -0.004(2)
Cl1S 0.0568(8) 0.0496(7) 0.0498(7) -0.0140(6) 0.0366(7) -0.0136(6)
Cl2S 0.0953(13) 0.0654(10) 0.0528(9) 0.0048(8) 0.0384(9) 0.0042(9)
C1T 0.051(6) 0.084(8) 0.049(5) 0.028(7) 0.001(6) 0.010(9)
Cl1T 0.067(3) 0.074(5) 0.075(6) -0.009(4) 0.033(4) 0.013(3)
Cl2T 0.078(3) 0.055(2) 0.056(2) 0.0146(15) 0.031(2) -0.001(2)
C1U 0.045(8) 0.083(9) 0.030(5) 0.009(6) 0.002(6) 0.033(8)
Cl1U 0.050(3) 0.040(3) 0.026(3) -0.001(2) 0.0036(18) 0.022(2)
Cl2U 0.089(5) 0.061(4) 0.070(4) 0.027(3) 0.046(4) 0.035(4)
C1V 0.051(14) 0.074(15) 0.036(14) 0.009(11) -0.004(12) 0.025(16)
Cl1V 0.055(11) 0.052(13) 0.045(10) 0.015(9) 0.022(8) 0.004(10)
Cl2V 0.108(17) 0.042(14) 0.049(14) 0.019(10) 0.039(12) 0.017(12)

loop_
_atom_type_symbol
_atom_type_description
_atom_type_scat_dispersion_real
_atom_type_scat_dispersion_imag
_atom_type_scat_source
C C 0.0181 0.0091 'International Tables Vol C Tables 4.2.6.8 and 6.1.1.4'
H H 0.0000 0.0000 'International Tables Vol C Tables 4.2.6.8 and 6.1.1.4'
N N 0.0311 0.0180 'International Tables Vol C Tables 4.2.6.8 and 6.1.1.4'
F F 0.0727 0.0534 'International Tables Vol C Tables 4.2.6.8 and 6.1.1.4'
Cl Cl 0.3639 0.7018 'International Tables Vol C Tables 4.2.6.8 and 6.1.1.4'
Ir Ir -4.7710 6.5667 'International Tables Vol C Tables 4.2.6.8 and 6.1.1.4'

loop_
_geom_angle_atom_site_label_1
_geom_angle_atom_site_label_2
_geom_angle_atom_site_label_3
_geom_angle
C11 Ir1 N1 80.66(14)
C11 Ir1 C31 89.34(14)
N1 Ir1 C31 92.77(14)
C11 Ir1 N2 95.40(14)
N1 Ir1 N2 171.80(12)
C31 Ir1 N2 79.93(14)
C11 Ir1 C47 98.55(14)
N1 Ir1 C47 91.53(12)
C31 Ir1 C47 171.54(15)
N2 Ir1 C47 96.19(13)
C11 Ir1 N3 174.70(13)
N1 Ir1 N3 96.01(12)
C31 Ir1 N3 94.96(13)
N2 Ir1 N3 88.41(12)
C47 Ir1 N3 77.34(13)
C1 N1 C5 119.2(3)
C1 N1 Ir1 124.0(3)
C5 N1 Ir1 116.6(2)
N1 C1 C2 122.9(4)
N1 C1 H1 118.6
C2 C1 H1 118.6
C1 C2 C3 118.5(4)
C1 C2 H2 120.8
C3 C2 H2 120.8
C4 C3 C2 119.2(4)
C4 C3 H3 120.4
C2 C3 H3 120.4
C3 C4 C5 120.3(4)
C3 C4 H4 119.9
C5 C4 H4 119.9
N1 C5 C4 119.9(3)
N1 C5 C6 113.1(3)
C4 C5 C6 127.1(3)
C7 C6 C11 118.7(3)
C7 C6 C5 126.1(3)
C11 C6 C5 115.2(3)
F1 C7 C8 116.3(3)
F1 C7 C6 119.9(3)
C8 C7 C6 123.9(4)
C7 C8 C9 115.5(4)
C7 C8 H8 122.3
C9 C8 H8 122.3
F2 C9 C10 118.5(4)
F2 C9 C8 116.9(4)
C10 C9 C8 124.6(4)
C9 C10 C11 119.2(4)
C9 C10 H10 120.4
C11 C10 H10 120.4
C10 C11 C6 118.2(3)
C10 C11 Ir1 127.4(3)
C6 C11 Ir1 114.4(3)
C21 N2 C25 119.0(3)
C21 N2 Ir1 124.1(3)
C25 N2 Ir1 116.9(3)
N2 C21 C22 123.1(4)
N2 C21 H21 118.4
C22 C21 H21 118.4
C21 C22 C23 118.2(4)
C21 C22 H22 120.9
C23 C22 H22 120.9
C24 C23 C22 119.6(4)
C24 C23 H23 120.2
C22 C23 H23 120.2
C23 C24 C25 120.4(4)
C23 C24 H24 119.8
C25 C24 H24 119.8
N2 C25 C24 119.7(4)
N2 C25 C26 113.7(3)
C24 C25 C26 126.6(4)
C27 C26 C31 117.9(4)
C27 C26 C25 126.2(4)
C31 C26 C25 115.9(3)
F3 C27 C28 116.8(4)
F3 C27 C26 119.8(4)
C28 C27 C26 123.3(4)
C27 C28 C29 117.1(4)
C27 C28 H28 121.5
C29 C28 H28 121.5
F4 C29 C30 118.9(4)
F4 C29 C28 118.0(4)
C30 C29 C28 123.1(4)
C29 C30 C31 119.7(4)
C29 C30 H30 120.2
C31 C30 H30 120.2
C30 C31 C26 118.7(3)
C30 C31 Ir1 127.8(3)
C26 C31 Ir1 113.5(3)
C41 N3 C45 117.2(3)
C41 N3 Ir1 126.5(3)
C45 N3 Ir1 116.3(2)
N3 C41 C42 123.6(4)
N3 C41 H41 118.2
C42 C41 H41 118.2
C41 C42 C43 118.6(4)
C41 C42 H42 120.7
C43 C42 H42 120.7
C44 C43 C42 119.0(4)
C44 C43 H43 120.5
C42 C43 H43 120.5
C43 C44 C45 119.8(4)
C43 C44 H44 120.1
C45 C44 H44 120.1
N3 C45 C44 121.9(4)
N3 C45 C46 112.3(3)
C44 C45 C46 125.8(4)
N4 C46 C47 111.3(3)
N4 C46 C45 128.7(3)
C47 C46 C45 120.0(3)
N6 C47 C46 101.7(3)
N6 C47 Ir1 144.3(3)
C46 C47 Ir1 114.1(3)
N5 N4 C46 107.5(3)
N4 N5 N6 107.1(3)
C47 N6 N5 112.4(3)
C47 N6 C48 130.5(3)
N5 N6 C48 117.1(3)
N6 C48 C49 111.3(3)
N6 C48 H48A 109.4
C49 C48 H48A 109.4
N6 C48 H48B 109.4
C49 C48 H48B 109.4
H48A C48 H48B 108.0
C50 C49 C48 113.0(3)
C50 C49 H49A 109.0
C48 C49 H49A 109.0
C50 C49 H49B 109.0
C48 C49 H49B 109.0
H49A C49 H49B 107.8
C49 C50 C51 113.0(3)
C49 C50 H50A 109.0
C51 C50 H50A 109.0
C49 C50 H50B 109.0
C51 C50 H50B 109.0
H50A C50 H50B 107.8
C52 C51 C50 113.6(3)
C52 C51 H51A 108.8
C50 C51 H51A 108.8
C52 C51 H51B 108.8
C50 C51 H51B 108.8
H51A C51 H51B 107.7
C51 C52 C53 112.9(4)
C51 C52 H52A 109.0
C53 C52 H52A 109.0
C51 C52 H52B 109.0
C53 C52 H52B 109.0
H52A C52 H52B 107.8
C52 C53 H53A 109.5
C52 C53 H53B 109.5
H53A C53 H53B 109.5
C52 C53 H53C 109.5
H53A C53 H53C 109.5
H53B C53 H53C 109.5
C111 Ir2 N101 80.80(14)
C111 Ir2 C131 89.88(14)
N101 Ir2 C131 93.20(13)
C111 Ir2 N102 92.65(14)
N101 Ir2 N102 170.29(12)
C131 Ir2 N102 79.54(13)
C111 Ir2 C147 97.47(14)
N101 Ir2 C147 92.66(13)
C131 Ir2 C147 171.24(14)
N102 Ir2 C147 95.31(13)
C111 Ir2 N103 173.84(13)
N101 Ir2 N103 96.11(12)
C131 Ir2 N103 95.63(13)
N102 Ir2 N103 91.06(11)
C147 Ir2 N103 77.27(13)
C101 N101 C105 119.8(3)
C101 N101 Ir2 123.8(2)
C105 N101 Ir2 116.2(2)
N101 C101 C102 122.5(4)
N101 C101 H101 118.8
C102 C101 H101 118.8
C103 C102 C101 118.3(4)
C103 C102 H102 120.9
C101 C102 H102 120.9
C104 C103 C102 119.4(4)
C104 C103 H103 120.3
C102 C103 H103 120.3
C103 C104 C105 120.7(4)
C103 C104 H104 119.6
C105 C104 H104 119.6
N101 C105 C104 119.3(4)
N101 C105 C106 113.2(3)
C104 C105 C106 127.5(4)
C107 C106 C111 117.6(4)
C107 C106 C105 126.7(4)
C111 C106 C105 115.7(3)
F101 C107 C108 116.1(3)
F101 C107 C106 119.4(4)
C108 C107 C106 124.6(4)
C107 C108 C109 115.2(4)
C107 C108 H108 122.4
C109 C108 H108 122.4
F102 C109 C110 118.2(4)
F102 C109 C108 117.2(3)
C110 C109 C108 124.6(4)
C109 C110 C111 119.0(4)
C109 C110 H110 120.5
C111 C110 H110 120.5
C110 C111 C106 119.0(3)
C110 C111 Ir2 127.0(3)
C106 C111 Ir2 114.0(3)
C121 N102 C125 118.8(3)
C121 N102 Ir2 124.5(3)
C125 N102 Ir2 116.4(2)
N102 C121 C122 123.1(4)
N102 C121 H121 118.5
C122 C121 H121 118.5
C121 C122 C123 118.7(4)
C121 C122 H122 120.6
C123 C122 H122 120.6
C122 C123 C124 118.8(4)
C122 C123 H123 120.6
C124 C123 H123 120.6
C123 C124 C125 120.6(4)
C123 C124 H124 119.7
C125 C124 H124 119.7
N102 C125 C124 119.9(3)
N102 C125 C126 113.7(3)
C124 C125 C126 126.4(3)
C127 C126 C131 119.1(3)
C127 C126 C125 125.3(3)
C131 C126 C125 115.6(3)
F103 C127 C128 116.4(3)
F103 C127 C126 120.5(3)
C128 C127 C126 123.1(4)
C127 C128 C129 116.8(4)
C127 C128 H128 121.6
C129 C128 H128 121.6
F104 C129 C128 118.1(4)
F104 C129 C130 118.5(4)
C128 C129 C130 123.3(4)
C129 C130 C131 119.5(3)
C129 C130 H130 120.3
C131 C130 H130 120.3
C130 C131 C126 118.1(3)
C130 C131 Ir2 128.0(3)
C126 C131 Ir2 114.0(3)
C141 N103 C145 118.3(3)
C141 N103 Ir2 125.6(3)
C145 N103 Ir2 116.0(2)
N103 C141 C142 122.9(4)
N103 C141 H141 118.6
C142 C141 H141 118.6
C141 C142 C143 118.4(4)
C141 C142 H142 120.8
C143 C142 H142 120.8
C144 C143 C142 119.6(4)
C144 C143 H143 120.2
C142 C143 H143 120.2
C143 C144 C145 119.5(4)
C143 C144 H144 120.2
C145 C144 H144 120.2
N103 C145 C144 121.3(4)
N103 C145 C146 112.7(3)
C144 C145 C146 126.1(3)
N104 C146 C147 112.1(3)
N104 C146 C145 128.6(3)
C147 C146 C145 119.3(3)
N106 C147 C146 100.8(3)
N106 C147 Ir2 144.5(3)
C146 C147 Ir2 114.4(3)
N105 N104 C146 107.2(3)
N104 N105 N106 107.4(3)
C147 N106 N105 112.5(3)
C147 N106 C148 129.9(3)
N105 N106 C148 117.5(3)
N106 C148 C149 111.6(3)
N106 C148 H14A 109.3
C149 C148 H14A 109.3
N106 C148 H14B 109.3
C149 C148 H14B 109.3
H14A C148 H14B 108.0
C150 C149 C148 114.6(3)
C150 C149 H14W 108.6
C148 C149 H14W 108.6
C150 C149 H14U 108.6
C148 C149 H14U 108.6
H14W C149 H14U 107.6
C151 C150 C149 112.2(3)
C151 C150 H15A 109.2
C149 C150 H15A 109.2
C151 C150 H15B 109.2
C149 C150 H15B 109.2
H15A C150 H15B 107.9
C150 C151 C152 113.5(3)
C150 C151 H15C 108.9
C152 C151 H15C 108.9
C150 C151 H15D 108.9
C152 C151 H15D 108.9
H15C C151 H15D 107.7
C153 C152 C151 113.8(3)
C153 C152 H15E 108.8
C151 C152 H15E 108.8
C153 C152 H15F 108.8
C151 C152 H15F 108.8
H15E C152 H15F 107.7
C152 C153 H15G 109.5
C152 C153 H15H 109.5
H15G C153 H15H 109.5
C152 C153 H15I 109.5
H15G C153 H15I 109.5
H15H C153 H15I 109.5
Cl2S C1S Cl1S 111.3(3)
Cl2S C1S H1S1 109.4
Cl1S C1S H1S1 109.4
Cl2S C1S H1S2 109.4
Cl1S C1S H1S2 109.4
H1S1 C1S H1S2 108.0
Cl2T C1T Cl1T 113.4(8)
Cl2T C1T H1T1 108.9
Cl1T C1T H1T1 108.9
Cl2T C1T H1T2 108.9
Cl1T C1T H1T2 108.9
H1T1 C1T H1T2 107.7
Cl1U C1U Cl2U 110.3(8)
Cl1U C1U H1U1 109.6
Cl2U C1U H1U1 109.6
Cl1U C1U H1U2 109.6
Cl2U C1U H1U2 109.6
H1U1 C1U H1U2 108.1
Cl1V C1V Cl2V 104.0(18)
Cl1V C1V H1V1 110.9
Cl2V C1V H1V1 110.9
Cl1V C1V H1V2 110.9
Cl2V C1V H1V2 110.9
H1V1 C1V H1V2 109.0

loop_
_geom_bond_atom_site_label_1
_geom_bond_atom_site_label_2
_geom_bond_distance
Ir1 C11 2.000(3)
Ir1 N1 2.039(3)
Ir1 C31 2.054(3)
Ir1 N2 2.057(3)
Ir1 C47 2.091(3)
Ir1 N3 2.184(3)
N1 C1 1.348(5)
N1 C5 1.369(5)
C1 C2 1.376(6)
C1 H1 0.9500
C2 C3 1.391(6)
C2 H2 0.9500
C3 C4 1.381(6)
C3 H3 0.9500
C4 C5 1.395(5)
C4 H4 0.9500
C5 C6 1.471(5)
C6 C7 1.389(5)
C6 C11 1.426(5)
C7 F1 1.369(4)
C7 C8 1.379(6)
C8 C9 1.380(6)
C8 H8 0.9500
C9 F2 1.357(4)
C9 C10 1.373(6)
C10 C11 1.404(5)
C10 H10 0.9500
N2 C21 1.351(5)
N2 C25 1.369(5)
C21 C22 1.378(6)
C21 H21 0.9500
C22 C23 1.387(6)
C22 H22 0.9500
C23 C24 1.373(6)
C23 H23 0.9500
C24 C25 1.400(6)
C24 H24 0.9500
C25 C26 1.466(6)
C26 C27 1.400(5)
C26 C31 1.427(5)
C27 F3 1.360(5)
C27 C28 1.369(6)
C28 C29 1.378(6)
C28 H28 0.9500
C29 F4 1.358(5)
C29 C30 1.377(6)
C30 C31 1.400(5)
C30 H30 0.9500
N3 C41 1.350(5)
N3 C45 1.367(5)
C41 C42 1.378(6)
C41 H41 0.9500
C42 C43 1.388(6)
C42 H42 0.9500
C43 C44 1.378(6)
C43 H43 0.9500
C44 C45 1.382(5)
C44 H44 0.9500
C45 C46 1.456(5)
C46 N4 1.359(5)
C46 C47 1.398(5)
C47 N6 1.346(5)
N4 N5 1.312(5)
N5 N6 1.377(4)
N6 C48 1.465(5)
C48 C49 1.527(6)
C48 H48A 0.9900
C48 H48B 0.9900
C49 C50 1.526(6)
C49 H49A 0.9900
C49 H49B 0.9900
C50 C51 1.532(5)
C50 H50A 0.9900
C50 H50B 0.9900
C51 C52 1.526(6)
C51 H51A 0.9900
C51 H51B 0.9900
C52 C53 1.527(6)
C52 H52A 0.9900
C52 H52B 0.9900
C53 H53A 0.9800
C53 H53B 0.9800
C53 H53C 0.9800
Ir2 C111 2.003(4)
Ir2 N101 2.045(3)
Ir2 C131 2.048(3)
Ir2 N102 2.059(3)
Ir2 C147 2.081(3)
Ir2 N103 2.183(3)
N101 C101 1.350(5)
N101 C105 1.367(5)
C101 C102 1.387(5)
C101 H101 0.9500
C102 C103 1.385(6)
C102 H102 0.9500
C103 C104 1.383(6)
C103 H103 0.9500
C104 C105 1.392(5)
C104 H104 0.9500
C105 C106 1.468(5)
C106 C107 1.392(5)
C106 C111 1.423(5)
C107 F101 1.362(5)
C107 C108 1.377(6)
C108 C109 1.383(6)
C108 H108 0.9500
C109 F102 1.367(5)
C109 C110 1.369(5)
C110 C111 1.404(5)
C110 H110 0.9500
N102 C121 1.347(5)
N102 C125 1.369(5)
C121 C122 1.381(6)
C121 H121 0.9500
C122 C123 1.381(6)
C122 H122 0.9500
C123 C124 1.386(6)
C123 H123 0.9500
C124 C125 1.393(5)
C124 H124 0.9500
C125 C126 1.466(5)
C126 C127 1.402(5)
C126 C131 1.415(5)
C127 F103 1.354(4)
C127 C128 1.372(6)
C128 C129 1.378(6)
C128 H128 0.9500
C129 F104 1.356(4)
C129 C130 1.389(6)
C130 C131 1.410(5)
C130 H130 0.9500
N103 C141 1.348(5)
N103 C145 1.362(5)
C141 C142 1.379(6)
C141 H141 0.9500
C142 C143 1.388(6)
C142 H142 0.9500
C143 C144 1.374(6)
C143 H143 0.9500
C144 C145 1.389(5)
C144 H144 0.9500
C145 C146 1.455(5)
C146 N104 1.361(5)
C146 C147 1.396(5)
C147 N106 1.365(5)
N104 N105 1.314(5)
N105 N106 1.373(4)
N106 C148 1.465(5)
C148 C149 1.534(5)
C148 H14A 0.9900
C148 H14B 0.9900
C149 C150 1.529(5)
C149 H14W 0.9900
C149 H14U 0.9900
C150 C151 1.526(5)
C150 H15A 0.9900
C150 H15B 0.9900
C151 C152 1.544(6)
C151 H15C 0.9900
C151 H15D 0.9900
C152 C153 1.533(6)
C152 H15E 0.9900
C152 H15F 0.9900
C153 H15G 0.9800
C153 H15H 0.9800
C153 H15I 0.9800
C1S Cl2S 1.748(6)
C1S Cl1S 1.756(5)
C1S H1S1 0.9900
C1S H1S2 0.9900
C1T Cl2T 1.745(11)
C1T Cl1T 1.749(11)
C1T H1T1 0.9900
C1T H1T2 0.9900
C1U Cl1U 1.736(11)
C1U Cl2U 1.759(12)
C1U H1U1 0.9900
C1U H1U2 0.9900
C1V Cl1V 1.748(16)
C1V Cl2V 1.751(16)
C1V H1V1 0.9900
C1V H1V2 0.9900
